data_1549985
loop_
_publ_author_name
'Emandi, Ganapathi'
'Flanagan, Keith J.'
'Senge, Mathias O.'

_publ_section_title
;
 Fluorescent imidazole-based chemosensors for the reversible detection of
 cyanide and mercury ions.
;
_journal_issue 10
_journal_name_full
'Photochemical &amp; photobiological sciences : Official journal of the European Photochemistry Association and the European Society for Photobiology'
_journal_page_first 1450
_journal_page_last 1461
_journal_paper_doi 10.1039/c8pp00226f
_journal_volume 17
_journal_year 2018
_chemical_formula_moiety 'C2 H6 O S, C33 H28 N2 O4'
_chemical_formula_sum 'C35 H34 N2 O5 S'
_chemical_formula_weight 594.70
_chemical_name_systematic '4-(2-(5-(tert-butyl)-3-formyl-2-hydroxyphenyl)-4,5-diphenyl-1H-imidazol-1-yl)benzoic acid'
_space_group_crystal_system monoclinic
_space_group_IT_number 14
_space_group_name_Hall '-P 2ybc'
_space_group_name_H-M_alt 'P 1 21/c 1'
_symmetry_space_group_name_Hall '-P 2ybc'
_symmetry_space_group_name_H-M 'P 1 21/c 1'
_atom_sites_solution_hydrogens mixed
_atom_sites_solution_primary dual
_audit_creation_date 2017-12-15
_audit_creation_method
;
Olex2 1.2
(compiled 2017.08.10 svn.r3458 for OlexSys, GUI svn.r5381)
;
_audit_update_record
;
2018-02-01 deposited with the CCDC.
2018-09-21 downloaded from the CCDC.
;
_cell_angle_alpha 90
_cell_angle_beta 92.205(2)
_cell_angle_gamma 90
_cell_formula_units_Z 4
_cell_length_a 9.5779(3)
_cell_length_b 29.6464(9)
_cell_length_c 10.7257(3)
_cell_measurement_reflns_used 9897
_cell_measurement_temperature 100(2)
_cell_measurement_theta_max 68.32
_cell_measurement_theta_min 4.12
_cell_volume 3043.31(16)
_computing_cell_refinement 'SAINT v8.37A (Bruker, 2015)'
_computing_data_collection 'APEX 3 (Bruker, 2016) '
_computing_data_reduction 'SAINT v8.37A (Bruker, 2015)'
_computing_molecular_graphics 'Olex2 (Dolomanov et al., 2009)'
_computing_publication_material 'Olex2 (Dolomanov et al., 2009)'
_computing_structure_refinement 'XL (Sheldrick, 2008)'
_computing_structure_solution 'XT (Sheldrick, 2015)'
_diffrn_ambient_temperature 100(2)
_diffrn_detector 'Bruker APEX2 area detector'
_diffrn_detector_area_resol_mean 7.9
_diffrn_detector_type 'CCD area detector'
_diffrn_measured_fraction_theta_full 0.999
_diffrn_measured_fraction_theta_max 0.999
_diffrn_measurement_device 'Kappa diffractometer'
_diffrn_measurement_device_type 'Bruker SMART APEX2 area detector'
_diffrn_measurement_method '\w and \f scans'
_diffrn_radiation_monochromator graphite
_diffrn_radiation_probe x-ray
_diffrn_radiation_type CuK\a
_diffrn_radiation_wavelength 1.54178
_diffrn_reflns_av_R_equivalents 0.0765
_diffrn_reflns_av_unetI/netI 0.0444
_diffrn_reflns_Laue_measured_fraction_full 0.999
_diffrn_reflns_Laue_measured_fraction_max 0.999
_diffrn_reflns_limit_h_max 11
_diffrn_reflns_limit_h_min -11
_diffrn_reflns_limit_k_max 35
_diffrn_reflns_limit_k_min -35
_diffrn_reflns_limit_l_max 12
_diffrn_reflns_limit_l_min -12
_diffrn_reflns_number 38472
_diffrn_reflns_point_group_measured_fraction_full 0.999
_diffrn_reflns_point_group_measured_fraction_max 0.999
_diffrn_reflns_theta_full 66.998
_diffrn_reflns_theta_max 66.998
_diffrn_reflns_theta_min 2.981
_diffrn_source 'standard sealed X-ray tube'
_diffrn_source_type 'Siemens, KFF Mo 2K -90 C'
_diffrn_standards_number 0
_exptl_absorpt_coefficient_mu 1.315
_exptl_absorpt_correction_T_max 0.7531
_exptl_absorpt_correction_T_min 0.5423
_exptl_absorpt_correction_type multi-scan
_exptl_absorpt_process_details
'SADABS-2016/2 (Bruker,2016/2) was used for absorption correction. wR2(int) was 0.1293 before and 0.0859 after correction. The Ratio of minimum to maximum transmission is 0.7915. The \l/2 correction factor is Not present.'
_exptl_crystal_colour white
_exptl_crystal_colour_primary white
_exptl_crystal_density_diffrn 1.298
_exptl_crystal_density_method 'not measured'
_exptl_crystal_description Plate
_exptl_crystal_F_000 1256
_exptl_crystal_recrystallization_method 'Slow evaporation using DMSO'
_exptl_crystal_size_max 0.521
_exptl_crystal_size_mid 0.458
_exptl_crystal_size_min 0.144
_refine_diff_density_max 0.704
_refine_diff_density_min -0.536
_refine_diff_density_rms 0.066
_refine_ls_extinction_method none
_refine_ls_goodness_of_fit_ref 1.150
_refine_ls_hydrogen_treatment mixed
_refine_ls_matrix_type full
_refine_ls_number_parameters 400
_refine_ls_number_reflns 5433
_refine_ls_number_restraints 6
_refine_ls_restrained_S_all 1.152
_refine_ls_R_factor_all 0.0781
_refine_ls_R_factor_gt 0.0697
_refine_ls_shift/su_max 0.000
_refine_ls_shift/su_mean 0.000
_refine_ls_structure_factor_coef Fsqd
_refine_ls_weighting_details 'w=1/[\s^2^(Fo^2^)+(0.0404P)^2^+5.7078P] where P=(Fo^2^+2Fc^2^)/3'
_refine_ls_weighting_scheme calc
_refine_ls_wR_factor_gt 0.1626
_refine_ls_wR_factor_ref 0.1669
_reflns_Friedel_coverage 0.000
_reflns_number_gt 4739
_reflns_number_total 5433
_reflns_threshold_expression 'I > 2\s(I)'
_cod_data_source_file c8pp00226f2.cif
_cod_data_source_block kjf216
_cod_depositor_comments 'Adding full bibliography for 1549984--1549985.cif.'
_cod_database_code 1549985
_shelx_shelxl_version_number 2014/7
_shelx_space_group_comment
;
The symmetry employed for this shelxl refinement is uniquely defined
by the following loop, which should always be used as a source of
symmetry information in preference to the above space-group names.
They are only intended as comments.
;
_shelx_estimated_absorpt_t_max 0.833
_shelx_estimated_absorpt_t_min 0.547
_olex2_refinement_description
;
1. Fixed Uiso
 At 1.2 times of:
  All C(H) groups
 At 1.5 times of:
  All C(H,H,H) groups, All O(H) groups
2. Uiso/Uaniso restraints and constraints
C18 \\sim C19: within 2A with sigma of 0.001 and sigma for terminal atoms of
0.002
3.a Aromatic/amide H refined with riding coordinates:
 C1(H1), C2(H2A), C3(H3A), C4(H4), C5(H5), C10(H10), C11(H11), C12(H12),
 C13(H13), C14(H14), C16(H16), C17(H17), C19(H19), C20(H20), C24(H24), C26(H26),
  C33(H33)
3.b Idealised Me refined as rotating group:
 C1S(H1SA,H1SB,H1SC), C2S(H2SA,H2SB,H2SC), C30(H30A,H30B,H30C), C31(H31A,H31B,
 H31C), C32(H32A,H32B,H32C)
;
_olex2_exptl_crystal_mounting_method 'Mounted using oil on a MiTiGen micromount'
_olex2_submission_special_instructions 'No special instructions were received'

loop_
_space_group_symop_operation_xyz
'x, y, z'
'-x, y+1/2, -z+1/2'
'-x, -y, -z'
'x, -y-1/2, z-1/2'

loop_
_atom_site_label
_atom_site_type_symbol
_atom_site_fract_x
_atom_site_fract_y
_atom_site_fract_z
_atom_site_U_iso_or_equiv
_atom_site_adp_type
_atom_site_occupancy
_atom_site_site_symmetry_order
_atom_site_calc_flag
_atom_site_refinement_flags_posn
_atom_site_refinement_flags_adp
S1S S 0.41149(10) 0.26780(3) 0.20634(9) 0.0432(3) Uani 1 1 d . .
O1S O 0.4175(3) 0.31412(11) 0.1492(3) 0.0635(9) Uani 1 1 d . .
C1S C 0.2300(4) 0.25488(17) 0.2169(5) 0.0648(13) Uani 1 1 d . .
H1SA H 0.1840 0.2788 0.2631 0.097 Uiso 1 1 calc GR .
H1SB H 0.2196 0.2261 0.2605 0.097 Uiso 1 1 calc GR .
H1SC H 0.1868 0.2526 0.1328 0.097 Uiso 1 1 calc GR .
C2S C 0.4529(5) 0.27676(13) 0.3683(4) 0.0485(10) Uani 1 1 d . .
H2SA H 0.5518 0.2848 0.3796 0.073 Uiso 1 1 calc GR .
H2SB H 0.4344 0.2491 0.4149 0.073 Uiso 1 1 calc GR .
H2SC H 0.3951 0.3013 0.3993 0.073 Uiso 1 1 calc GR .
O1 O 0.3856(3) 0.33110(9) 0.8441(2) 0.0423(6) Uani 1 1 d . .
O2 O 0.5751(3) 0.33974(9) 0.9696(2) 0.0423(6) Uani 1 1 d . .
H2 H 0.511(5) 0.3312(16) 1.021(4) 0.063 Uiso 1 1 d R .
O3 O 0.9089(2) 0.54411(8) 0.35656(19) 0.0281(5) Uani 1 1 d . .
H3 H 0.921(5) 0.5169(16) 0.334(4) 0.054(13) Uiso 1 1 d . .
O4 O 0.7913(3) 0.65733(8) 0.5240(2) 0.0423(6) Uani 1 1 d . .
N1 N 0.8113(3) 0.41072(8) 0.4557(2) 0.0253(5) Uani 1 1 d . .
N2 N 0.8938(2) 0.45980(8) 0.3216(2) 0.0233(5) Uani 1 1 d . .
C1 C 0.9473(3) 0.44049(11) 0.0559(3) 0.0263(6) Uani 1 1 d . .
H1 H 0.8835 0.4645 0.0673 0.032 Uiso 1 1 calc R .
C2 C 1.0094(3) 0.43537(11) -0.0580(3) 0.0297(7) Uani 1 1 d . .
H2A H 0.9880 0.4558 -0.1241 0.036 Uiso 1 1 calc R .
C3 C 1.1027(4) 0.40036(12) -0.0753(3) 0.0342(8) Uani 1 1 d . .
H3A H 1.1448 0.3967 -0.1534 0.041 Uiso 1 1 calc R .
C4 C 1.1340(4) 0.37081(12) 0.0218(3) 0.0374(8) Uani 1 1 d . .
H4 H 1.1982 0.3469 0.0102 0.045 Uiso 1 1 calc R .
C5 C 1.0723(3) 0.37593(11) 0.1360(3) 0.0321(7) Uani 1 1 d . .
H5 H 1.0949 0.3556 0.2023 0.039 Uiso 1 1 calc R .
C6 C 0.9777(3) 0.41070(10) 0.1538(3) 0.0254(6) Uani 1 1 d . .
C7 C 0.9122(3) 0.41732(10) 0.2747(3) 0.0248(6) Uani 1 1 d . .
C8 C 0.8597(3) 0.38606(11) 0.3551(3) 0.0265(6) Uani 1 1 d . .
C9 C 0.8457(3) 0.33689(11) 0.3401(3) 0.0315(7) Uani 1 1 d . .
C10 C 0.7873(4) 0.32078(13) 0.2269(3) 0.0416(9) Uani 1 1 d . .
H10 H 0.7524 0.3414 0.1654 0.050 Uiso 1 1 calc R .
C11 C 0.7803(5) 0.27467(15) 0.2047(4) 0.0551(12) Uani 1 1 d . .
H11 H 0.7400 0.2639 0.1281 0.066 Uiso 1 1 calc R .
C12 C 0.8312(5) 0.24468(14) 0.2923(5) 0.0630(14) Uani 1 1 d . .
H12 H 0.8283 0.2133 0.2750 0.076 Uiso 1 1 calc R .
C13 C 0.8871(5) 0.25994(13) 0.4065(4) 0.0556(12) Uani 1 1 d . .
H13 H 0.9204 0.2389 0.4676 0.067 Uiso 1 1 calc R .
C14 C 0.8941(4) 0.30603(12) 0.4309(3) 0.0398(8) Uani 1 1 d . .
H14 H 0.9315 0.3165 0.5089 0.048 Uiso 1 1 calc R .
C15 C 0.7398(3) 0.39126(10) 0.5589(3) 0.0281(7) Uani 1 1 d . .
C16 C 0.8024(3) 0.39130(11) 0.6780(3) 0.0286(7) Uani 1 1 d . .
H16 H 0.8950 0.4023 0.6912 0.034 Uiso 1 1 calc R .
C17 C 0.7286(3) 0.37523(10) 0.7771(3) 0.0292(7) Uani 1 1 d . .
H17 H 0.7690 0.3763 0.8593 0.035 Uiso 1 1 calc R .
C18 C 0.5962(3) 0.35763(10) 0.7564(3) 0.0280(5) Uani 1 1 d . U
C19 C 0.5339(3) 0.35750(11) 0.6366(3) 0.0306(6) Uani 1 1 d . U
H19 H 0.4417 0.3462 0.6232 0.037 Uiso 1 1 calc R .
C20 C 0.6068(3) 0.37395(11) 0.5375(3) 0.0329(7) Uani 1 1 d . .
H20 H 0.5659 0.3734 0.4554 0.039 Uiso 1 1 calc R .
C21 C 0.5068(4) 0.34188(11) 0.8609(3) 0.0334(7) Uani 1 1 d . .
C22 C 0.8319(3) 0.45557(10) 0.4301(3) 0.0235(6) Uani 1 1 d . .
C23 C 0.7902(3) 0.49562(10) 0.5003(3) 0.0246(6) Uani 1 1 d . .
C24 C 0.7046(3) 0.49361(10) 0.6024(3) 0.0266(6) Uani 1 1 d . .
H24 H 0.6745 0.4648 0.6294 0.032 Uiso 1 1 calc R .
C25 C 0.6606(3) 0.53157(10) 0.6671(3) 0.0265(6) Uani 1 1 d . .
C26 C 0.7045(3) 0.57320(11) 0.6248(3) 0.0286(7) Uani 1 1 d . .
H26 H 0.6773 0.5997 0.6673 0.034 Uiso 1 1 calc R .
C27 C 0.7880(3) 0.57726(10) 0.5210(3) 0.0271(7) Uani 1 1 d . .
C28 C 0.8309(3) 0.53842(10) 0.4576(3) 0.0247(6) Uani 1 1 d . .
C29 C 0.5721(3) 0.52549(11) 0.7820(3) 0.0300(7) Uani 1 1 d . .
C30 C 0.4969(5) 0.56889(14) 0.8169(4) 0.0606(13) Uani 1 1 d . .
H30A H 0.5660 0.5922 0.8393 0.091 Uiso 1 1 calc GR .
H30B H 0.4383 0.5631 0.8881 0.091 Uiso 1 1 calc GR .
H30C H 0.4382 0.5792 0.7456 0.091 Uiso 1 1 calc GR .
C31 C 0.6713(4) 0.51014(15) 0.8886(3) 0.0452(10) Uani 1 1 d . .
H31A H 0.7153 0.4816 0.8661 0.068 Uiso 1 1 calc GR .
H31B H 0.6187 0.5059 0.9643 0.068 Uiso 1 1 calc GR .
H31C H 0.7436 0.5331 0.9039 0.068 Uiso 1 1 calc GR .
C32 C 0.4608(3) 0.48893(14) 0.7583(3) 0.0397(8) Uani 1 1 d . .
H32A H 0.4081 0.4955 0.6803 0.060 Uiso 1 1 calc GR .
H32B H 0.3969 0.4885 0.8275 0.060 Uiso 1 1 calc GR .
H32C H 0.5063 0.4594 0.7521 0.060 Uiso 1 1 calc GR .
C33 C 0.8270(3) 0.62198(11) 0.4776(3) 0.0337(7) Uani 1 1 d . .
H33 H 0.8849 0.6236 0.4078 0.040 Uiso 1 1 calc R .

loop_
_atom_site_aniso_label
_atom_site_aniso_U_11
_atom_site_aniso_U_22
_atom_site_aniso_U_33
_atom_site_aniso_U_23
_atom_site_aniso_U_13
_atom_site_aniso_U_12
S1S 0.0447(5) 0.0489(5) 0.0366(5) 0.0088(4) 0.0109(4) 0.0099(4)
O1S 0.065(2) 0.066(2) 0.0606(19) 0.0279(15) 0.0256(15) 0.0181(15)
C1S 0.043(2) 0.076(3) 0.076(3) 0.028(3) 0.008(2) 0.011(2)
C2S 0.062(3) 0.045(2) 0.040(2) -0.0032(17) 0.0176(19) 0.0005(19)
O1 0.0366(14) 0.0501(15) 0.0412(14) -0.0033(11) 0.0136(11) -0.0083(11)
O2 0.0437(15) 0.0534(16) 0.0303(13) 0.0077(11) 0.0087(11) -0.0035(12)
O3 0.0306(12) 0.0295(12) 0.0247(11) 0.0007(9) 0.0069(9) -0.0022(9)
O4 0.0452(15) 0.0304(13) 0.0518(15) -0.0015(11) 0.0100(12) 0.0033(11)
N1 0.0290(13) 0.0289(13) 0.0181(12) -0.0007(10) 0.0052(10) -0.0013(11)
N2 0.0226(12) 0.0291(13) 0.0180(12) 0.0016(10) 0.0004(9) 0.0010(10)
C1 0.0241(15) 0.0318(16) 0.0229(15) -0.0014(12) -0.0003(12) -0.0007(12)
C2 0.0302(17) 0.0392(18) 0.0196(15) 0.0011(13) -0.0008(12) -0.0047(13)
C3 0.0358(18) 0.046(2) 0.0215(16) -0.0045(14) 0.0082(13) -0.0023(15)
C4 0.0399(19) 0.0397(19) 0.0335(18) -0.0021(15) 0.0110(15) 0.0075(15)
C5 0.0353(18) 0.0344(18) 0.0270(16) 0.0032(13) 0.0061(13) 0.0053(14)
C6 0.0261(15) 0.0310(16) 0.0192(14) -0.0010(12) 0.0022(12) -0.0025(12)
C7 0.0239(15) 0.0285(16) 0.0220(15) 0.0003(12) 0.0014(12) 0.0005(12)
C8 0.0255(15) 0.0322(16) 0.0219(15) -0.0016(12) 0.0018(12) 0.0012(12)
C9 0.0374(18) 0.0323(17) 0.0258(16) -0.0026(13) 0.0128(13) -0.0039(14)
C10 0.045(2) 0.045(2) 0.0360(19) -0.0099(16) 0.0139(16) -0.0134(17)
C11 0.061(3) 0.053(3) 0.053(2) -0.024(2) 0.028(2) -0.022(2)
C12 0.076(3) 0.033(2) 0.084(3) -0.018(2) 0.047(3) -0.018(2)
C13 0.069(3) 0.033(2) 0.067(3) 0.0077(19) 0.039(2) 0.0016(19)
C14 0.048(2) 0.0340(18) 0.038(2) 0.0037(15) 0.0152(16) -0.0005(16)
C15 0.0329(17) 0.0263(15) 0.0255(16) -0.0001(12) 0.0051(13) 0.0009(13)
C16 0.0285(16) 0.0312(16) 0.0260(16) 0.0004(13) 0.0008(13) -0.0022(13)
C17 0.0333(17) 0.0299(16) 0.0245(15) 0.0006(12) 0.0027(13) 0.0018(13)
C18 0.0291(12) 0.0298(12) 0.0252(12) 0.0016(10) 0.0037(10) -0.0054(10)
C19 0.0307(13) 0.0325(13) 0.0288(12) -0.0001(10) 0.0037(10) -0.0052(10)
C20 0.0318(17) 0.0414(19) 0.0255(16) -0.0014(14) 0.0014(13) -0.0029(14)
C21 0.0374(19) 0.0299(17) 0.0334(18) -0.0024(14) 0.0088(14) 0.0018(14)
C22 0.0210(14) 0.0283(15) 0.0211(14) -0.0005(12) -0.0005(11) 0.0012(12)
C23 0.0227(15) 0.0302(16) 0.0206(14) -0.0006(12) -0.0018(11) 0.0025(12)
C24 0.0308(16) 0.0276(16) 0.0216(15) 0.0030(12) 0.0013(12) 0.0026(12)
C25 0.0262(15) 0.0330(16) 0.0202(14) 0.0017(12) 0.0001(12) 0.0044(13)
C26 0.0289(16) 0.0306(16) 0.0263(16) -0.0028(13) 0.0008(13) 0.0053(13)
C27 0.0260(15) 0.0289(16) 0.0261(16) 0.0001(12) -0.0017(12) 0.0019(12)
C28 0.0204(14) 0.0346(17) 0.0188(14) 0.0000(12) -0.0025(11) 0.0025(12)
C29 0.0338(17) 0.0345(17) 0.0219(15) -0.0003(13) 0.0050(13) 0.0044(14)
C30 0.082(3) 0.045(2) 0.059(3) 0.0049(19) 0.047(2) 0.015(2)
C31 0.0307(18) 0.084(3) 0.0211(16) 0.0013(17) 0.0003(14) -0.0082(18)
C32 0.0257(17) 0.064(2) 0.0295(17) -0.0048(16) 0.0049(14) -0.0031(16)
C33 0.0331(17) 0.0349(18) 0.0332(18) 0.0002(14) 0.0028(14) 0.0014(14)

loop_
_atom_type_symbol
_atom_type_description
_atom_type_scat_dispersion_real
_atom_type_scat_dispersion_imag
_atom_type_scat_source
C C 0.0181 0.0091 'International Tables Vol C Tables 4.2.6.8 and 6.1.1.4'
H H 0.0000 0.0000 'International Tables Vol C Tables 4.2.6.8 and 6.1.1.4'
N N 0.0311 0.0180 'International Tables Vol C Tables 4.2.6.8 and 6.1.1.4'
O O 0.0492 0.0322 'International Tables Vol C Tables 4.2.6.8 and 6.1.1.4'
S S 0.3331 0.5567 'International Tables Vol C Tables 4.2.6.8 and 6.1.1.4'

loop_
_geom_angle_atom_site_label_1
_geom_angle_atom_site_label_2
_geom_angle_atom_site_label_3
_geom_angle
O1S S1S C1S 105.9(2)
O1S S1S C2S 104.47(19)
C2S S1S C1S 98.6(2)
S1S C1S H1SA 109.5
S1S C1S H1SB 109.5
S1S C1S H1SC 109.5
H1SA C1S H1SB 109.5
H1SA C1S H1SC 109.5
H1SB C1S H1SC 109.5
S1S C2S H2SA 109.5
S1S C2S H2SB 109.5
S1S C2S H2SC 109.5
H2SA C2S H2SB 109.5
H2SA C2S H2SC 109.5
H2SB C2S H2SC 109.5
C21 O2 H2 104(3)
C28 O3 H3 101(3)
C8 N1 C15 124.4(3)
C22 N1 C8 107.3(2)
C22 N1 C15 128.0(2)
C22 N2 C7 107.6(2)
C2 C1 H1 119.7
C2 C1 C6 120.7(3)
C6 C1 H1 119.7
C1 C2 H2A 120.0
C3 C2 C1 120.0(3)
C3 C2 H2A 120.0
C2 C3 H3A 120.2
C4 C3 C2 119.7(3)
C4 C3 H3A 120.2
C3 C4 H4 119.8
C3 C4 C5 120.4(3)
C5 C4 H4 119.8
C4 C5 H5 119.9
C4 C5 C6 120.3(3)
C6 C5 H5 119.9
C1 C6 C7 119.6(3)
C5 C6 C1 119.0(3)
C5 C6 C7 121.4(3)
N2 C7 C6 120.6(3)
N2 C7 C8 109.6(3)
C8 C7 C6 129.8(3)
N1 C8 C9 124.8(3)
C7 C8 N1 105.8(3)
C7 C8 C9 129.3(3)
C10 C9 C8 117.6(3)
C10 C9 C14 119.3(3)
C14 C9 C8 123.0(3)
C9 C10 H10 120.0
C11 C10 C9 119.9(4)
C11 C10 H10 120.0
C10 C11 H11 119.7
C12 C11 C10 120.5(4)
C12 C11 H11 119.7
C11 C12 H12 119.8
C11 C12 C13 120.5(4)
C13 C12 H12 119.8
C12 C13 H13 120.1
C14 C13 C12 119.9(4)
C14 C13 H13 120.1
C9 C14 H14 120.1
C13 C14 C9 119.8(4)
C13 C14 H14 120.1
C16 C15 N1 120.3(3)
C20 C15 N1 118.8(3)
C20 C15 C16 120.9(3)
C15 C16 H16 120.3
C17 C16 C15 119.4(3)
C17 C16 H16 120.3
C16 C17 H17 120.0
C18 C17 C16 120.0(3)
C18 C17 H17 120.0
C17 C18 C19 120.4(3)
C17 C18 C21 122.8(3)
C19 C18 C21 116.6(3)
C18 C19 H19 120.1
C20 C19 C18 119.7(3)
C20 C19 H19 120.1
C15 C20 H20 120.3
C19 C20 C15 119.5(3)
C19 C20 H20 120.3
O1 C21 O2 124.1(3)
O1 C21 C18 122.6(3)
O2 C21 C18 113.3(3)
N1 C22 C23 129.5(3)
N2 C22 N1 109.8(2)
N2 C22 C23 120.7(3)
C24 C23 C22 123.2(3)
C24 C23 C28 118.1(3)
C28 C23 C22 118.5(3)
C23 C24 H24 118.2
C23 C24 C25 123.7(3)
C25 C24 H24 118.2
C24 C25 C29 119.5(3)
C26 C25 C24 117.0(3)
C26 C25 C29 123.5(3)
C25 C26 H26 119.1
C25 C26 C27 121.8(3)
C27 C26 H26 119.1
C26 C27 C28 120.0(3)
C26 C27 C33 119.5(3)
C28 C27 C33 120.5(3)
O3 C28 C23 122.8(3)
O3 C28 C27 117.8(3)
C27 C28 C23 119.4(3)
C25 C29 C32 110.6(3)
C30 C29 C25 112.2(3)
C30 C29 C32 107.7(3)
C31 C29 C25 106.9(3)
C31 C29 C30 110.7(3)
C31 C29 C32 108.8(3)
C29 C30 H30A 109.5
C29 C30 H30B 109.5
C29 C30 H30C 109.5
H30A C30 H30B 109.5
H30A C30 H30C 109.5
H30B C30 H30C 109.5
C29 C31 H31A 109.5
C29 C31 H31B 109.5
C29 C31 H31C 109.5
H31A C31 H31B 109.5
H31A C31 H31C 109.5
H31B C31 H31C 109.5
C29 C32 H32A 109.5
C29 C32 H32B 109.5
C29 C32 H32C 109.5
H32A C32 H32B 109.5
H32A C32 H32C 109.5
H32B C32 H32C 109.5
O4 C33 C27 125.0(3)
O4 C33 H33 117.5
C27 C33 H33 117.5

loop_
_geom_bond_atom_site_label_1
_geom_bond_atom_site_label_2
_geom_bond_distance
S1S O1S 1.506(3)
S1S C1S 1.788(4)
S1S C2S 1.787(4)
C1S H1SA 0.9800
C1S H1SB 0.9800
C1S H1SC 0.9800
C2S H2SA 0.9800
C2S H2SB 0.9800
C2S H2SC 0.9800
O1 C21 1.211(4)
O2 H2 0.88(5)
O2 C21 1.316(4)
O3 H3 0.85(5)
O3 C28 1.351(4)
O4 C33 1.215(4)
N1 C8 1.398(4)
N1 C15 1.444(4)
N1 C22 1.374(4)
N2 C7 1.370(4)
N2 C22 1.333(4)
C1 H1 0.9500
C1 C2 1.387(4)
C1 C6 1.394(4)
C2 H2A 0.9500
C2 C3 1.387(5)
C3 H3A 0.9500
C3 C4 1.385(5)
C4 H4 0.9500
C4 C5 1.389(5)
C5 H5 0.9500
C5 C6 1.391(4)
C6 C7 1.475(4)
C7 C8 1.374(4)
C8 C9 1.472(4)
C9 C10 1.401(5)
C9 C14 1.402(5)
C10 H10 0.9500
C10 C11 1.389(5)
C11 H11 0.9500
C11 C12 1.369(7)
C12 H12 0.9500
C12 C13 1.394(7)
C13 H13 0.9500
C13 C14 1.392(5)
C14 H14 0.9500
C15 C16 1.390(4)
C15 C20 1.385(5)
C16 H16 0.9500
C16 C17 1.383(4)
C17 H17 0.9500
C17 C18 1.381(4)
C18 C19 1.396(4)
C18 C21 1.510(4)
C19 H19 0.9500
C19 C20 1.383(4)
C20 H20 0.9500
C22 C23 1.469(4)
C23 C24 1.394(4)
C23 C28 1.409(4)
C24 H24 0.9500
C24 C25 1.396(4)
C25 C26 1.386(4)
C25 C29 1.533(4)
C26 H26 0.9500
C26 C27 1.400(4)
C27 C28 1.406(4)
C27 C33 1.459(4)
C29 C30 1.528(5)
C29 C31 1.527(5)
C29 C32 1.535(5)
C30 H30A 0.9800
C30 H30B 0.9800
C30 H30C 0.9800
C31 H31A 0.9800
C31 H31B 0.9800
C31 H31C 0.9800
C32 H32A 0.9800
C32 H32B 0.9800
C32 H32C 0.9800
C33 H33 0.9500

loop_
_geom_hbond_atom_site_label_D
_geom_hbond_atom_site_label_H
_geom_hbond_atom_site_label_A
_geom_hbond_distance_DH
_geom_hbond_distance_HA
_geom_hbond_distance_DA
_geom_hbond_angle_DHA
_geom_hbond_site_symmetry_A
C1S H1SB O1 0.98 2.47 3.228(5) 134.1 4_565
C2S H2SB O1 0.98 2.53 3.270(5) 131.9 4_565
C2S H2SC O4 0.98 2.34 3.290(5) 163.0 3_666
O2 H2 O1S 0.88(5) 1.74(5) 2.606(4) 167(5) 1_556
O3 H3 N2 0.85(5) 1.72(5) 2.531(3) 160(4) .
C16 H16 O3 0.95 2.53 3.396(4) 151.8 3_766

loop_
_geom_torsion_atom_site_label_1
_geom_torsion_atom_site_label_2
_geom_torsion_atom_site_label_3
_geom_torsion_atom_site_label_4
_geom_torsion
N1 C8 C9 C10 128.2(3)
N1 C8 C9 C14 -55.0(5)
N1 C15 C16 C17 175.7(3)
N1 C15 C20 C19 -176.4(3)
N1 C22 C23 C24 -7.8(5)
N1 C22 C23 C28 176.5(3)
N2 C7 C8 N1 -1.6(3)
N2 C7 C8 C9 174.6(3)
N2 C22 C23 C24 168.7(3)
N2 C22 C23 C28 -7.0(4)
C1 C2 C3 C4 -0.4(5)
C1 C6 C7 N2 -38.6(4)
C1 C6 C7 C8 140.1(3)
C2 C1 C6 C5 0.6(5)
C2 C1 C6 C7 178.9(3)
C2 C3 C4 C5 0.2(5)
C3 C4 C5 C6 0.4(5)
C4 C5 C6 C1 -0.8(5)
C4 C5 C6 C7 -179.1(3)
C5 C6 C7 N2 139.7(3)
C5 C6 C7 C8 -41.6(5)
C6 C1 C2 C3 0.0(5)
C6 C7 C8 N1 179.5(3)
C6 C7 C8 C9 -4.2(6)
C7 N2 C22 N1 0.9(3)
C7 N2 C22 C23 -176.3(3)
C7 C8 C9 C10 -47.4(5)
C7 C8 C9 C14 129.4(4)
C8 N1 C15 C16 113.3(3)
C8 N1 C15 C20 -68.7(4)
C8 N1 C22 N2 -1.9(3)
C8 N1 C22 C23 175.0(3)
C8 C9 C10 C11 175.7(3)
C8 C9 C14 C13 -175.0(3)
C9 C10 C11 C12 -0.5(6)
C10 C9 C14 C13 1.8(5)
C10 C11 C12 C13 1.8(6)
C11 C12 C13 C14 -1.3(6)
C12 C13 C14 C9 -0.4(6)
C14 C9 C10 C11 -1.3(5)
C15 N1 C8 C7 176.0(3)
C15 N1 C8 C9 -0.4(5)
C15 N1 C22 N2 -175.6(3)
C15 N1 C22 C23 1.3(5)
C15 C16 C17 C18 2.7(5)
C16 C15 C20 C19 1.6(5)
C16 C17 C18 C19 -2.5(5)
C16 C17 C18 C21 -176.6(3)
C17 C18 C19 C20 1.8(5)
C17 C18 C21 O1 171.7(3)
C17 C18 C21 O2 -10.4(5)
C18 C19 C20 C15 -1.4(5)
C19 C18 C21 O1 -2.6(5)
C19 C18 C21 O2 175.3(3)
C20 C15 C16 C17 -2.3(5)
C21 C18 C19 C20 176.3(3)
C22 N1 C8 C7 2.1(3)
C22 N1 C8 C9 -174.4(3)
C22 N1 C15 C16 -74.0(4)
C22 N1 C15 C20 104.0(4)
C22 N2 C7 C6 179.5(3)
C22 N2 C7 C8 0.5(3)
C22 C23 C24 C25 -177.8(3)
C22 C23 C28 O3 -1.4(4)
C22 C23 C28 C27 177.8(3)
C23 C24 C25 C26 0.8(5)
C23 C24 C25 C29 -177.1(3)
C24 C23 C28 O3 -177.3(3)
C24 C23 C28 C27 1.9(4)
C24 C25 C26 C27 0.7(5)
C24 C25 C29 C30 -162.5(3)
C24 C25 C29 C31 76.0(4)
C24 C25 C29 C32 -42.2(4)
C25 C26 C27 C28 -0.8(5)
C25 C26 C27 C33 177.8(3)
C26 C25 C29 C30 19.7(5)
C26 C25 C29 C31 -101.8(4)
C26 C25 C29 C32 140.0(3)
C26 C27 C28 O3 178.7(3)
C26 C27 C28 C23 -0.6(4)
C26 C27 C33 O4 -0.9(5)
C28 C23 C24 C25 -2.1(4)
C28 C27 C33 O4 177.6(3)
C29 C25 C26 C27 178.5(3)
C33 C27 C28 O3 0.1(4)
C33 C27 C28 C23 -179.1(3)
